data_4026488
loop_
_publ_author_name
'Eiji Yamaguchi'
'Fumitoshi Shibahara'
'Toshiaki Murai'

_publ_section_title
;
 1-Alkynyl- and 1-Alkenyl-3-arylimidazo[1,5-a]pyridines: Synthesis,
 Photophysical Properties, and Observation of a Linear Correlation between
 the Fluorescent Wavelength and Hammett Substituent Constants
;
_journal_name_full 'Journal of Organic Chemistry'
_journal_page_first 6146
_journal_page_last 6158
_journal_paper_doi 10.1021/jo200864x
_journal_volume 76
_journal_year 2011
_chemical_formula_moiety 'C19 H12 N2 S'
_chemical_formula_sum 'C19 H12 N2 S'
_chemical_formula_weight 300.37
_chemical_name_systematic
; 
 ? 
;
_space_group_IT_number 15
_symmetry_cell_setting monoclinic
_symmetry_Int_Tables_number 15
_symmetry_space_group_name_Hall '-C 2yc'
_symmetry_space_group_name_H-M 'C 1 2/c 1'
_atom_sites_solution_hydrogens geom
_atom_sites_solution_primary direct
_atom_sites_solution_secondary difmap
_audit_creation_method SHELXL-97
_cell_angle_alpha 90.00
_cell_angle_beta 115.828(9)
_cell_angle_gamma 90.00
_cell_formula_units_Z 8
_cell_length_a 19.809(15)
_cell_length_b 10.437(7)
_cell_length_c 15.931(12)
_cell_measurement_reflns_used 5104
_cell_measurement_temperature 203(2)
_cell_measurement_theta_max 30.9
_cell_measurement_theta_min 2.1
_cell_volume 2965(4)
_computing_cell_refinement CRYSTALCLEAR
_computing_data_collection CRYSTALCLEAR
_computing_data_reduction 'teXsan Ver. 2.0'
_computing_structure_refinement 'SHELXL-97 (Sheldrick, 1997)'
_computing_structure_solution 'SHELXS-97 (Sheldrick, 1990)'
_diffrn_ambient_temperature 203(2)
_diffrn_detector_area_resol_mean 14.63
_diffrn_measured_fraction_theta_full 0.997
_diffrn_measured_fraction_theta_max 0.997
_diffrn_measurement_device_type 'Rigaku/MSC Mercury CCD'
_diffrn_measurement_method \w
_diffrn_radiation_monochromator graphite
_diffrn_radiation_source 'fine-focus sealed tube'
_diffrn_radiation_type MoK\a
_diffrn_radiation_wavelength 0.71075
_diffrn_reflns_av_R_equivalents 0.0854
_diffrn_reflns_av_sigmaI/netI 0.1940
_diffrn_reflns_limit_h_max 25
_diffrn_reflns_limit_h_min -23
_diffrn_reflns_limit_k_max 13
_diffrn_reflns_limit_k_min -12
_diffrn_reflns_limit_l_max 13
_diffrn_reflns_limit_l_min -20
_diffrn_reflns_number 11715
_diffrn_reflns_theta_full 27.50
_diffrn_reflns_theta_max 27.50
_diffrn_reflns_theta_min 2.26
_exptl_absorpt_coefficient_mu 0.215
_exptl_absorpt_correction_T_max 0.952
_exptl_absorpt_correction_T_min 0.413
_exptl_absorpt_correction_type multi-scan
_exptl_absorpt_process_details '(Jacobson, 1998)'
_exptl_crystal_colour Yellow
_exptl_crystal_density_diffrn 1.346
_exptl_crystal_description Prism
_exptl_crystal_F_000 1248
_exptl_crystal_size_max 0.37
_exptl_crystal_size_mid 0.31
_exptl_crystal_size_min 0.23
_refine_diff_density_max 0.839
_refine_diff_density_min -0.959
_refine_diff_density_rms 0.212
_refine_ls_extinction_method none
_refine_ls_goodness_of_fit_ref 0.907
_refine_ls_hydrogen_treatment constr
_refine_ls_matrix_type full
_refine_ls_number_parameters 199
_refine_ls_number_reflns 3404
_refine_ls_number_restraints 0
_refine_ls_restrained_S_all 0.907
_refine_ls_R_factor_all 0.1368
_refine_ls_R_factor_gt 0.0817
_refine_ls_shift/su_max 0.000
_refine_ls_shift/su_mean 0.000
_refine_ls_structure_factor_coef Fsqd
_refine_ls_weighting_details 'calc w=1/[\s^2^(Fo^2^)+(0.1533P)^2^+0.0000P] where P=(Fo^2^+2Fc^2^)/3'
_refine_ls_weighting_scheme calc
_refine_ls_wR_factor_gt 0.1994
_refine_ls_wR_factor_ref 0.3098
_reflns_number_gt 1284
_reflns_number_total 3404
_reflns_threshold_expression >2sigma(I)
_cod_data_source_file jo200864x_si_004.cif
_cod_data_source_block thio
_cod_original_sg_symbol_H-M 'C 2/c '
_cod_database_code 4026488

loop_
_symmetry_equiv_pos_as_xyz
'x, y, z'
'-x, y, -z+1/2'
'x+1/2, y+1/2, z'
'-x+1/2, y+1/2, -z+1/2'
'-x, -y, -z'
'x, -y, z-1/2'
'-x+1/2, -y+1/2, -z'
'x+1/2, -y+1/2, z-1/2'

loop_
_atom_site_label
_atom_site_type_symbol
_atom_site_fract_x
_atom_site_fract_y
_atom_site_fract_z
_atom_site_U_iso_or_equiv
_atom_site_adp_type
_atom_site_occupancy
_atom_site_symmetry_multiplicity
_atom_site_calc_flag
_atom_site_refinement_flags
S1 S 0.08418(7) 0.29033(11) 0.60754(10) 0.0336(5) Uani 1 1 d .
N1 N 0.2408(2) 0.3633(3) 0.6217(3) 0.0278(10) Uani 1 1 d .
N2 N 0.2854(2) 0.1646(3) 0.6568(3) 0.0227(9) Uani 1 1 d .
C1 C 0.1699(3) 0.2202(4) 0.6776(4) 0.0260(11) Uani 1 1 d .
C2 C 0.1643(3) 0.1415(4) 0.7417(4) 0.0268(11) Uani 1 1 d .
H2 H 0.2046 0.0940 0.7854 0.032 Uiso 1 1 calc R
C3 C 0.0904(3) 0.1389(4) 0.7352(4) 0.0329(13) Uani 1 1 d .
H3 H 0.0767 0.0895 0.7747 0.040 Uiso 1 1 calc R
C4 C 0.0421(3) 0.2142(4) 0.6669(4) 0.0318(12) Uani 1 1 d .
H4 H -0.0088 0.2238 0.6535 0.038 Uiso 1 1 calc R
C5 C 0.2317(3) 0.2509(4) 0.6554(3) 0.0257(11) Uani 1 1 d .
C6 C 0.3007(3) 0.3513(4) 0.6007(4) 0.0283(11) Uani 1 1 d .
C7 C 0.3306(3) 0.2278(4) 0.6239(4) 0.0266(11) Uani 1 1 d .
C8 C 0.3898(3) 0.1608(4) 0.6158(4) 0.0347(13) Uani 1 1 d .
H8 H 0.4208 0.2022 0.5934 0.042 Uiso 1 1 calc R
C9 C 0.4006(3) 0.0342(4) 0.6414(4) 0.0356(13) Uani 1 1 d .
H9 H 0.4407 -0.0111 0.6390 0.043 Uiso 1 1 calc R
C10 C 0.3516(3) -0.0283(4) 0.6712(4) 0.0338(13) Uani 1 1 d .
H10 H 0.3581 -0.1162 0.6852 0.041 Uiso 1 1 calc R
C11 C 0.2952(3) 0.0358(4) 0.6801(4) 0.0304(12) Uani 1 1 d .
H11 H 0.2638 -0.0064 0.7015 0.036 Uiso 1 1 calc R
C12 C 0.3266(3) 0.4499(4) 0.5604(4) 0.0298(12) Uani 1 1 d .
C13 C 0.3456(3) 0.5316(4) 0.5231(4) 0.0298(12) Uani 1 1 d .
C14 C 0.3686(3) 0.6266(4) 0.4757(4) 0.0291(11) Uani 1 1 d .
C15 C 0.3471(3) 0.7563(4) 0.4739(4) 0.0405(15) Uani 1 1 d .
H15 H 0.3175 0.7818 0.5038 0.049 Uiso 1 1 calc R
C16 C 0.3699(3) 0.8438(5) 0.4277(4) 0.0404(14) Uani 1 1 d .
H16 H 0.3563 0.9302 0.4273 0.049 Uiso 1 1 calc R
C17 C 0.4122(3) 0.8096(5) 0.3819(4) 0.0439(16) Uani 1 1 d .
H17 H 0.4271 0.8722 0.3511 0.053 Uiso 1 1 calc R
C18 C 0.4327(3) 0.6825(5) 0.3814(4) 0.0408(14) Uani 1 1 d .
H18 H 0.4608 0.6576 0.3494 0.049 Uiso 1 1 calc R
C19 C 0.4106(3) 0.5929(4) 0.4291(4) 0.0338(13) Uani 1 1 d .
H19 H 0.4247 0.5068 0.4296 0.041 Uiso 1 1 calc R

loop_
_atom_site_aniso_label
_atom_site_aniso_U_11
_atom_site_aniso_U_22
_atom_site_aniso_U_33
_atom_site_aniso_U_23
_atom_site_aniso_U_13
_atom_site_aniso_U_12
S1 0.0264(8) 0.0327(7) 0.0410(9) 0.0058(5) 0.0141(7) 0.0038(5)
N1 0.031(2) 0.0195(17) 0.036(2) 0.0056(17) 0.017(2) 0.0003(16)
N2 0.025(2) 0.0178(17) 0.029(2) 0.0024(16) 0.0143(18) -0.0001(15)
C1 0.022(3) 0.018(2) 0.038(3) -0.0016(19) 0.013(2) 0.0002(17)
C2 0.028(3) 0.022(2) 0.038(3) -0.002(2) 0.022(2) -0.0003(18)
C3 0.032(3) 0.025(2) 0.049(4) -0.004(2) 0.024(3) -0.006(2)
C4 0.026(3) 0.033(3) 0.038(3) -0.005(2) 0.016(2) -0.004(2)
C5 0.023(2) 0.020(2) 0.035(3) -0.002(2) 0.013(2) 0.0000(18)
C6 0.029(3) 0.021(2) 0.037(3) 0.000(2) 0.016(2) -0.0037(19)
C7 0.022(3) 0.023(2) 0.037(3) -0.002(2) 0.015(2) -0.0019(18)
C8 0.030(3) 0.035(3) 0.045(3) -0.001(2) 0.022(3) 0.001(2)
C9 0.033(3) 0.035(3) 0.041(3) 0.004(2) 0.019(3) 0.010(2)
C10 0.036(3) 0.024(2) 0.043(3) 0.001(2) 0.019(3) 0.006(2)
C11 0.032(3) 0.017(2) 0.044(3) 0.005(2) 0.018(3) 0.0017(18)
C12 0.029(3) 0.027(2) 0.034(3) 0.000(2) 0.014(2) -0.004(2)
C13 0.035(3) 0.027(2) 0.033(3) -0.002(2) 0.019(2) -0.004(2)
C14 0.026(3) 0.021(2) 0.035(3) 0.000(2) 0.008(2) -0.0045(18)
C15 0.030(3) 0.022(2) 0.065(4) -0.002(2) 0.016(3) 0.002(2)
C16 0.040(3) 0.030(3) 0.045(4) 0.009(2) 0.013(3) -0.002(2)
C17 0.032(3) 0.043(3) 0.049(4) 0.020(3) 0.011(3) -0.011(2)
C18 0.041(3) 0.048(3) 0.042(4) -0.002(3) 0.027(3) -0.011(3)
C19 0.036(3) 0.025(2) 0.034(3) -0.003(2) 0.010(3) -0.007(2)

loop_
_atom_type_symbol
_atom_type_description
_atom_type_scat_dispersion_real
_atom_type_scat_dispersion_imag
_atom_type_scat_source
C C 0.0033 0.0016 'International Tables Vol C Tables 4.2.6.8 and 6.1.1.4'
H H 0.0000 0.0000 'International Tables Vol C Tables 4.2.6.8 and 6.1.1.4'
N N 0.0061 0.0033 'International Tables Vol C Tables 4.2.6.8 and 6.1.1.4'
S S 0.1246 0.1234 'International Tables Vol C Tables 4.2.6.8 and 6.1.1.4'

loop_
_geom_angle_atom_site_label_1
_geom_angle_atom_site_label_2
_geom_angle_atom_site_label_3
_geom_angle
C4 S1 C1 91.4(3)
C5 N1 C6 107.5(4)
C7 N2 C11 121.6(4)
C7 N2 C5 107.6(4)
C11 N2 C5 130.8(4)
C2 C1 C5 132.4(5)
C2 C1 S1 111.3(4)
C5 C1 S1 116.3(4)
C1 C2 C3 112.2(4)
C1 C2 H2 123.9
C3 C2 H2 123.9
C4 C3 C2 113.2(5)
C4 C3 H3 123.4
C2 C3 H3 123.4
C3 C4 S1 111.9(4)
C3 C4 H4 124.0
S1 C4 H4 124.0
N1 C5 N2 110.0(4)
N1 C5 C1 124.6(4)
N2 C5 C1 125.1(4)
N1 C6 C7 109.3(4)
N1 C6 C12 124.4(4)
C7 C6 C12 126.3(5)
N2 C7 C6 105.7(4)
N2 C7 C8 119.7(4)
C6 C7 C8 134.5(5)
C9 C8 C7 118.4(5)
C9 C8 H8 120.8
C7 C8 H8 120.8
C8 C9 C10 120.2(5)
C8 C9 H9 119.9
C10 C9 H9 119.9
C11 C10 C9 121.6(4)
C11 C10 H10 119.2
C9 C10 H10 119.2
C10 C11 N2 118.4(5)
C10 C11 H11 120.8
N2 C11 H11 120.8
C13 C12 C6 177.1(6)
C12 C13 C14 177.8(5)
C19 C14 C15 118.6(5)
C19 C14 C13 120.8(4)
C15 C14 C13 120.6(5)
C16 C15 C14 118.8(5)
C16 C15 H15 120.6
C14 C15 H15 120.6
C15 C16 C17 122.1(5)
C15 C16 H16 118.9
C17 C16 H16 118.9
C16 C17 C18 119.9(5)
C16 C17 H17 120.0
C18 C17 H17 120.0
C17 C18 C19 118.4(5)
C17 C18 H18 120.8
C19 C18 H18 120.8
C14 C19 C18 122.0(5)
C14 C19 H19 119.0
C18 C19 H19 119.0

loop_
_geom_bond_atom_site_label_1
_geom_bond_atom_site_label_2
_geom_bond_distance
S1 C4 1.705(5)
S1 C1 1.737(5)
N1 C5 1.334(6)
N1 C6 1.372(6)
N2 C7 1.385(6)
N2 C11 1.386(5)
N2 C5 1.386(6)
C1 C2 1.351(7)
C1 C5 1.450(7)
C2 C3 1.423(6)
C2 H2 0.9400
C3 C4 1.346(7)
C3 H3 0.9400
C4 H4 0.9400
C6 C7 1.399(6)
C6 C12 1.422(6)
C7 C8 1.419(6)
C8 C9 1.371(6)
C8 H8 0.9400
C9 C10 1.412(7)
C9 H9 0.9400
C10 C11 1.360(6)
C10 H10 0.9400
C11 H11 0.9400
C12 C13 1.190(6)
C13 C14 1.436(6)
C14 C19 1.381(7)
C14 C15 1.416(6)
C15 C16 1.367(7)
C15 H15 0.9400
C16 C17 1.376(8)
C16 H16 0.9400
C17 C18 1.389(7)
C17 H17 0.9400
C18 C19 1.390(7)
C18 H18 0.9400
C19 H19 0.9400

loop_
_geom_torsion_atom_site_label_1
_geom_torsion_atom_site_label_2
_geom_torsion_atom_site_label_3
_geom_torsion_atom_site_label_4
_geom_torsion
C4 S1 C1 C2 0.9(4)
C4 S1 C1 C5 178.4(4)
C5 C1 C2 C3 -177.8(5)
S1 C1 C2 C3 -0.8(5)
C1 C2 C3 C4 0.3(6)
C2 C3 C4 S1 0.3(6)
C1 S1 C4 C3 -0.7(4)
C6 N1 C5 N2 0.1(6)
C6 N1 C5 C1 -173.8(5)
C7 N2 C5 N1 1.1(6)
C11 N2 C5 N1 -175.5(5)
C7 N2 C5 C1 175.0(4)
C11 N2 C5 C1 -1.5(8)
C2 C1 C5 N1 -149.7(5)
S1 C1 C5 N1 33.5(6)
C2 C1 C5 N2 37.3(8)
S1 C1 C5 N2 -139.6(4)
C5 N1 C6 C7 -1.3(6)
C5 N1 C6 C12 178.1(5)
C11 N2 C7 C6 175.1(4)
C5 N2 C7 C6 -1.8(5)
C11 N2 C7 C8 -1.6(7)
C5 N2 C7 C8 -178.6(4)
N1 C6 C7 N2 1.9(6)
C12 C6 C7 N2 -177.4(5)
N1 C6 C7 C8 178.0(6)
C12 C6 C7 C8 -1.3(10)
N2 C7 C8 C9 -0.2(8)
C6 C7 C8 C9 -175.8(6)
C7 C8 C9 C10 2.6(8)
C8 C9 C10 C11 -3.4(8)
C9 C10 C11 N2 1.6(8)
C7 N2 C11 C10 0.9(7)
C5 N2 C11 C10 177.0(5)
N1 C6 C12 C13 -72(11)
C7 C6 C12 C13 107(11)
C6 C12 C13 C14 -63(22)
C12 C13 C14 C19 -25(16)
C12 C13 C14 C15 153(16)
C19 C14 C15 C16 -1.4(8)
C13 C14 C15 C16 -179.7(5)
C14 C15 C16 C17 1.0(9)
C15 C16 C17 C18 0.2(9)
C16 C17 C18 C19 -1.1(9)
C15 C14 C19 C18 0.6(8)
C13 C14 C19 C18 178.9(5)
C17 C18 C19 C14 0.7(8)
